data_7200800
loop_
_publ_author_name
'Rambaran, Varma H.'
'Balof, Shawna'
'Moody, LaMaryet'
'VanDerveer, Don'
'Holder, Alvin A.'

_publ_section_title
;
 A new and efficient synthetic route for the synthesis of
 3,6-dimethylpyrazine-2,5-dicarboxylic acid hydrate: molecular structure
 and unique supramolecular interactions
;
_journal_coden_ASTM CRECF4
_journal_issue 4
_journal_name_full CrystEngComm
_journal_page_first 580
_journal_page_last 582
_journal_paper_doi 10.1039/b822030c
_journal_volume 11
_journal_year 2009
_chemical_formula_sum 'C8 H12 N2 O6'
_chemical_formula_weight 232.20
_space_group_IT_number 14
_symmetry_cell_setting monoclinic
_symmetry_space_group_name_Hall '-P 2ybc'
_symmetry_space_group_name_H-M 'P 1 21/c 1'
_atom_sites_solution_hydrogens geom
_atom_sites_solution_primary direct
_atom_sites_solution_secondary difmap
_audit_creation_method SHELXL-97
_cell_angle_alpha 90.00
_cell_angle_beta 99.21(3)
_cell_angle_gamma 90.00
_cell_formula_units_Z 2
_cell_length_a 5.559(3)
_cell_length_b 10.957(5)
_cell_length_c 8.429(6)
_cell_measurement_reflns_used 1748
_cell_measurement_temperature 153(2)
_cell_measurement_theta_max 26.3607
_cell_measurement_theta_min 3.6658
_cell_volume 506.8(5)
_computing_cell_refinement 'CrystalClear (Rigaku/MSC,2006)'
_computing_data_collection 'CrystalClear (Rigaku/MSC,2006)'
_computing_data_reduction 'CrystalClear (Rigaku/MSC,2006)'
_computing_molecular_graphics 'SHELXTL 6.10 (Sheldrick,2008)'
_computing_publication_material 'SHELXTL 6.10 (Sheldrick,2008)'
_computing_structure_refinement 'SHELXTL 6.10 (Sheldrick,2008)'
_computing_structure_solution 'SHELXTL 6.10 (Sheldrick,2008)'
_diffrn_ambient_temperature 153(2)
_diffrn_detector_area_resol_mean 14.6306
_diffrn_measured_fraction_theta_full 0.989
_diffrn_measured_fraction_theta_max 0.989
_diffrn_measurement_details
;
scan:
Number of images: 260
Slice: -40.0000 - 90.0000
Image width: 0.5000
Exp time: 15.0000
Rotation axis: Omega
Omega: 0.0000
Chi: 45.0000
Phi: 0.0000
XTD: 27.7652
2theta: -0.9459
scan:
Number of images: 220
Slice: -30.0000 - 80.0000
Image width: 0.5000
Exp time: 15.0000
Rotation axis: Omega
Omega: 0.0000
Chi: 45.0000
Phi: 90.0000
XTD: 27.7652
2theta: -0.9459

;
_diffrn_measurement_device
;
Rigaku AFC8S Mercury CCD
;
_diffrn_measurement_device_details
;
AFC8: Eulerian 3 circle
;
_diffrn_measurement_method omega
_diffrn_radiation_detector CCD
_diffrn_radiation_monochromator 'Graphite Monochromator'
_diffrn_radiation_source 'Sealed Tube'
_diffrn_radiation_type MoK\a
_diffrn_radiation_wavelength 0.71073
_diffrn_reflns_av_R_equivalents 0.0581
_diffrn_reflns_av_sigmaI/netI 0.0452
_diffrn_reflns_limit_h_max 6
_diffrn_reflns_limit_h_min -6
_diffrn_reflns_limit_k_max 13
_diffrn_reflns_limit_k_min -13
_diffrn_reflns_limit_l_max 9
_diffrn_reflns_limit_l_min -10
_diffrn_reflns_number 3106
_diffrn_reflns_reduction_process 'Lp corrections applied'
_diffrn_reflns_theta_full 25.04
_diffrn_reflns_theta_max 25.04
_diffrn_reflns_theta_min 4.15
_diffrn_standards_decay_% 0
_diffrn_standards_interval_count 0
_diffrn_standards_interval_time 0
_diffrn_standards_number 0
_exptl_absorpt_coefficient_mu 0.132
_exptl_absorpt_correction_T_max 0.9780
_exptl_absorpt_correction_T_min 0.9371
_exptl_absorpt_correction_type multi-scan
_exptl_absorpt_process_details 'Jacobson, R., (1998)'
_exptl_crystal_colour colorless
_exptl_crystal_density_diffrn 1.521
_exptl_crystal_density_method 'not measured'
_exptl_crystal_description chip
_exptl_crystal_F_000 244
_exptl_crystal_size_max 0.50
_exptl_crystal_size_mid 0.19
_exptl_crystal_size_min 0.17
_refine_diff_density_max 0.266
_refine_diff_density_min -0.252
_refine_diff_density_rms 0.065
_refine_ls_extinction_method none
_refine_ls_goodness_of_fit_ref 1.106
_refine_ls_hydrogen_treatment mixed
_refine_ls_matrix_type full
_refine_ls_number_parameters 81
_refine_ls_number_reflns 883
_refine_ls_number_restraints 2
_refine_ls_restrained_S_all 1.105
_refine_ls_R_factor_all 0.0536
_refine_ls_R_factor_gt 0.0439
_refine_ls_shift/su_max 0.001
_refine_ls_shift/su_mean 0.000
_refine_ls_structure_factor_coef Fsqd
_refine_ls_weighting_details 'calc w=1/[\s^2^(Fo^2^)+(0.0445P)^2^+0.3230P] where P=(Fo^2^+2Fc^2^)/3'
_refine_ls_weighting_scheme calc
_refine_ls_wR_factor_gt 0.1018
_refine_ls_wR_factor_ref 0.1091
_reflns_number_gt 766
_reflns_number_total 883
_reflns_threshold_expression >2sigma(I)
_cod_data_source_file B822030C.txt
_cod_data_source_block h4pyr
_cod_depositor_comments
;
 Replaced the incorrect bibliographical reference to the original
 publication with a proper one.

 Antanas Vaitkus,
 2019-09-18
;
_cod_original_sg_symbol_H-M P21/c
_cod_database_code 7200800

loop_
_symmetry_equiv_pos_as_xyz
'x, y, z'
'-x, y+1/2, -z+1/2'
'-x, -y, -z'
'x, -y-1/2, z-1/2'

loop_
_atom_site_label
_atom_site_type_symbol
_atom_site_fract_x
_atom_site_fract_y
_atom_site_fract_z
_atom_site_U_iso_or_equiv
_atom_site_adp_type
_atom_site_occupancy
_atom_site_symmetry_multiplicity
_atom_site_calc_flag
_atom_site_refinement_flags
_atom_site_disorder_assembly
_atom_site_disorder_group
O1 O 0.2660(3) 0.51753(12) 0.08576(16) 0.0250(4) Uani 1 1 d . . .
H1 H 0.2260 0.5496 -0.0037 0.030 Uiso 1 1 calc R . .
O2 O 0.3663(3) 0.70916(12) 0.16026(17) 0.0270(4) Uani 1 1 d . . .
C1 C 0.3517(3) 0.60094(17) 0.1904(2) 0.0191(4) Uani 1 1 d . . .
C2 C 0.4317(3) 0.54920(16) 0.3557(2) 0.0181(4) Uani 1 1 d . . .
N3 N 0.2969(3) 0.45737(14) 0.39871(18) 0.0188(4) Uani 1 1 d . . .
C4 C 0.3616(3) 0.40624(16) 0.5436(2) 0.0187(5) Uani 1 1 d . . .
C5 C 0.2027(4) 0.30587(18) 0.5888(3) 0.0256(5) Uani 1 1 d . . .
H5A H 0.0474 0.3086 0.5201 0.038 Uiso 1 1 calc R . .
H5B H 0.1800 0.3161 0.6985 0.038 Uiso 1 1 calc R . .
H5C H 0.2788 0.2285 0.5767 0.038 Uiso 1 1 calc R . .
O3 O 0.8275(3) 0.41304(13) 0.20484(16) 0.0237(4) Uani 1 1 d D . .
H3A H 0.770(4) 0.3474(17) 0.243(3) 0.028 Uiso 1 1 d D . .
H3B H 0.971(3) 0.418(2) 0.258(3) 0.028 Uiso 1 1 d D . .

loop_
_atom_site_aniso_label
_atom_site_aniso_U_11
_atom_site_aniso_U_22
_atom_site_aniso_U_33
_atom_site_aniso_U_23
_atom_site_aniso_U_13
_atom_site_aniso_U_12
O1 0.0327(8) 0.0230(7) 0.0171(7) 0.0013(5) -0.0025(6) -0.0044(6)
O2 0.0348(9) 0.0192(8) 0.0256(8) 0.0040(6) 0.0004(6) 0.0010(6)
C1 0.0154(10) 0.0216(10) 0.0206(10) 0.0019(7) 0.0035(7) 0.0004(7)
C2 0.0185(10) 0.0159(9) 0.0202(10) 0.0004(7) 0.0041(7) 0.0015(7)
N3 0.0192(8) 0.0181(8) 0.0191(9) 0.0006(6) 0.0030(6) 0.0012(6)
C4 0.0195(10) 0.0164(9) 0.0200(9) 0.0003(7) 0.0022(7) 0.0010(7)
C5 0.0227(11) 0.0259(11) 0.0265(11) 0.0036(8) -0.0014(8) -0.0063(8)
O3 0.0208(8) 0.0271(8) 0.0217(8) 0.0035(6) -0.0010(6) -0.0032(6)

loop_
_atom_type_symbol
_atom_type_description
_atom_type_scat_dispersion_real
_atom_type_scat_dispersion_imag
_atom_type_scat_source
C C 0.0033 0.0016 'International Tables Vol C Tables 4.2.6.8 and 6.1.1.4'
H H 0.0000 0.0000 'International Tables Vol C Tables 4.2.6.8 and 6.1.1.4'
N N 0.0061 0.0033 'International Tables Vol C Tables 4.2.6.8 and 6.1.1.4'
O O 0.0106 0.0060 'International Tables Vol C Tables 4.2.6.8 and 6.1.1.4'

loop_
_geom_angle_atom_site_label_1
_geom_angle_atom_site_label_2
_geom_angle_atom_site_label_3
_geom_angle
_geom_angle_site_symmetry_1
_geom_angle_site_symmetry_3
_geom_angle_publ_flag
C1 O1 H1 109.5 . . ?
O2 C1 O1 124.71(17) . . ?
O2 C1 C2 122.72(16) . . ?
O1 C1 C2 112.57(16) . . ?
N3 C2 C4 122.52(17) . 3_666 ?
N3 C2 C1 116.02(16) . . ?
C4 C2 C1 121.45(17) 3_666 . ?
C2 N3 C4 118.75(15) . . ?
N3 C4 C2 118.73(17) . 3_666 ?
N3 C4 C5 117.14(16) . . ?
C2 C4 C5 124.12(17) 3_666 . ?
C4 C5 H5A 109.5 . . ?
C4 C5 H5B 109.5 . . ?
H5A C5 H5B 109.5 . . ?
C4 C5 H5C 109.5 . . ?
H5A C5 H5C 109.5 . . ?
H5B C5 H5C 109.5 . . ?
H3A O3 H3B 103(2) . . ?

loop_
_geom_bond_atom_site_label_1
_geom_bond_atom_site_label_2
_geom_bond_distance
_geom_bond_site_symmetry_2
_geom_bond_publ_flag
O1 C1 1.306(2) . ?
O1 H1 0.8299 . ?
O2 C1 1.218(2) . ?
C1 C2 1.504(3) . ?
C2 N3 1.339(2) . ?
C2 C4 1.403(3) 3_666 ?
N3 C4 1.339(3) . ?
C4 C2 1.403(3) 3_666 ?
C4 C5 1.498(3) . ?
C5 H5A 0.9599 . ?
C5 H5B 0.9599 . ?
C5 H5C 0.9599 . ?
O3 H3A 0.869(16) . ?
O3 H3B 0.851(17) . ?

loop_
_geom_hbond_atom_site_label_D
_geom_hbond_atom_site_label_H
_geom_hbond_atom_site_label_A
_geom_hbond_distance_DH
_geom_hbond_distance_HA
_geom_hbond_distance_DA
_geom_hbond_angle_DHA
_geom_hbond_site_symmetry_A
O1 H1 O3 0.83 1.72 2.538(2) 166.9 3_665
O3 H3A O2 0.869(16) 1.932(17) 2.799(2) 176(2) 2_645
O3 H3B N3 0.851(17) 2.048(17) 2.890(2) 170(2) 1_655
O3 H3B O1 0.851(17) 2.60(2) 3.008(2) 110.7(19) 1_655
